data_4080824
loop_
_publ_author_name
'Guard, Louise M.'
'Hazari, Nilay'

_publ_section_title
;
 Synthesis and Reactivity of Magnesium Complexes Supported by
 Tris(2-dimethylaminoethyl)amine (Me6tren)
;
_journal_issue 9
_journal_name_full Organometallics
_journal_page_first 2787
_journal_paper_doi 10.1021/om4002186
_journal_volume 32
_journal_year 2013
_chemical_formula_moiety 'Br2 Cl Mg, C12 H30 Br Mg N4'
_chemical_formula_sum 'C12 H30 Br3 Cl Mg2 N4'
_chemical_formula_weight 554.20
_space_group_crystal_system triclinic
_space_group_IT_number 2
_space_group_name_Hall '-P 1'
_space_group_name_H-M_alt 'P -1'
_symmetry_space_group_name_Hall '-P 1'
_symmetry_space_group_name_H-M 'P -1'
_atom_sites_solution_hydrogens geom
_atom_sites_solution_primary direct
_atom_sites_solution_secondary difmap
_cell_angle_alpha 104.590(14)
_cell_angle_beta 95.656(16)
_cell_angle_gamma 92.374(17)
_cell_formula_units_Z 2
_cell_length_a 7.945(7)
_cell_length_b 9.961(8)
_cell_length_c 14.237(12)
_cell_measurement_reflns_used 2782
_cell_measurement_temperature 223
_cell_measurement_theta_max 25.4
_cell_measurement_theta_min 3.1
_cell_volume 1082.5(16)
_computing_cell_refinement 'CrystalClear-SM Expert 2.0 r12 (Rigaku, 2011)'
_computing_data_collection 'CrystalClear-SM Expert 2.0 r12 (Rigaku, 2011)'
_computing_data_reduction 'CrystalClear-SM Expert 2.0 r12 (Rigaku, 2011)'
_computing_molecular_graphics
;
O. V. Dolomanov, L. J. Bourhis, R. J. Gildea, J. A. K. Howard and H. Puschmann,
OLEX2: a complete structure solution, refinement and analysis program.
J. Appl. Cryst. (2009). 42, 339-341.
;
_computing_publication_material
;
O. V. Dolomanov, L. J. Bourhis, R. J. Gildea, J. A. K. Howard and H. Puschmann,
OLEX2: a complete structure solution, refinement and analysis program.
J. Appl. Cryst. (2009). 42, 339-341.
;
_computing_structure_refinement 'SHELXL-97 (Sheldrick, 2008)'
_computing_structure_solution 'SHELXS-97 (Sheldrick, 2008)'
_diffrn_ambient_temperature 223
_diffrn_detector CCD
_diffrn_detector_area_resol_mean 6.8
_diffrn_measured_fraction_theta_full 0.997
_diffrn_measured_fraction_theta_max 0.997
_diffrn_measurement_details
;
scan:
    Number of images: 180
               Slice: -120.0000 - 60.0000
         Image width: 1.0000
            Exp time: 40.0000
       Rotation axis: Omega
               Omega: 0.0000
               Kappa: 54.0000
                 Phi: 0.0000
                 XTD: 50.2731
              2theta: -28.5876
scan:
    Number of images: 180
               Slice: -120.0000 - 60.0000
         Image width: 1.0000
            Exp time: 40.0000
       Rotation axis: Omega
               Omega: 0.0000
               Kappa: 54.0000
                 Phi: 120.0000
                 XTD: 50.2731
              2theta: -28.5876
scan:
    Number of images: 180
               Slice: -120.0000 - 60.0000
         Image width: 1.0000
            Exp time: 40.0000
       Rotation axis: Omega
               Omega: 0.0000
               Kappa: 54.0000
                 Phi: 240.0000
                 XTD: 50.2731
              2theta: -28.5876
;
_diffrn_measurement_device
;
SCXMini: Fixed Chi 2 circle
;
_diffrn_measurement_device_type 'Rigaku Mercury275R CCD'
_diffrn_measurement_method \w
_diffrn_measurement_specimen_support Fiber
_diffrn_orient_matrix_type FS_PROCESS
_diffrn_orient_matrix_UB_11 -0.104682
_diffrn_orient_matrix_UB_12 -0.014688
_diffrn_orient_matrix_UB_13 -0.047529
_diffrn_orient_matrix_UB_21 -0.071505
_diffrn_orient_matrix_UB_22 0.011790
_diffrn_orient_matrix_UB_23 0.055152
_diffrn_orient_matrix_UB_31 0.002079
_diffrn_orient_matrix_UB_32 0.102264
_diffrn_orient_matrix_UB_33 0.005939
_diffrn_radiation_monochromator graphite
_diffrn_radiation_type MoK\a
_diffrn_radiation_wavelength 0.71073
_diffrn_reflns_av_R_equivalents 0.0463
_diffrn_reflns_av_unetI/netI 0.0569
_diffrn_reflns_limit_h_max 9
_diffrn_reflns_limit_h_min -9
_diffrn_reflns_limit_k_max 11
_diffrn_reflns_limit_k_min -11
_diffrn_reflns_limit_l_max 16
_diffrn_reflns_limit_l_min -16
_diffrn_reflns_number 8439
_diffrn_reflns_theta_full 24.71
_diffrn_reflns_theta_max 24.71
_diffrn_reflns_theta_min 3.12
_diffrn_source 'Sealed Tube'
_diffrn_source_current 40.0
_diffrn_source_power 2.0
_diffrn_source_voltage 50.0
_diffrn_standards_decay_% 0
_diffrn_standards_interval_count 0
_diffrn_standards_interval_time 0
_diffrn_standards_number 0
_exptl_absorpt_coefficient_mu 5.773
_exptl_absorpt_correction_T_max 1.000
_exptl_absorpt_correction_T_min 0.616
_exptl_absorpt_correction_type multi-scan
_exptl_absorpt_process_details 'Jacobson, R. (1998) Private Communication'
_exptl_crystal_colour colourless
_exptl_crystal_colour_primary colourless
_exptl_crystal_density_diffrn 1.700
_exptl_crystal_density_method 'not measured'
_exptl_crystal_description block
_exptl_crystal_F_000 552
_exptl_crystal_size_max 0.2
_exptl_crystal_size_mid 0.2
_exptl_crystal_size_min 0.2
_refine_diff_density_max 0.650
_refine_diff_density_min -0.607
_refine_diff_density_rms 0.118
_refine_ls_extinction_method none
_refine_ls_goodness_of_fit_ref 1.109
_refine_ls_hydrogen_treatment constr
_refine_ls_matrix_type full
_refine_ls_number_parameters 205
_refine_ls_number_reflns 3682
_refine_ls_number_restraints 0
_refine_ls_restrained_S_all 1.109
_refine_ls_R_factor_all 0.0651
_refine_ls_R_factor_gt 0.0408
_refine_ls_shift/su_max 0.001
_refine_ls_shift/su_mean 0.000
_refine_ls_structure_factor_coef Fsqd
_refine_ls_weighting_details 'calc w=1/[\s^2^(Fo^2^)+(0.0612P)^2^+0.0000P] where P=(Fo^2^+2Fc^2^)/3'
_refine_ls_weighting_scheme calc
_refine_ls_wR_factor_gt 0.0952
_refine_ls_wR_factor_ref 0.1271
_reflns_number_gt 2718
_reflns_number_total 3682
_reflns_threshold_expression >2sigma(I)
_cod_data_source_file om4002186_si_002.cif
_cod_data_source_block '_Me6trenMgBrBr4Mg2Cl2'
_cod_original_cell_volume 1082.4(16)
_cod_database_code 4080824
_olex2_refinement_description
;
1. Fixed Uiso
 At 1.2 times of:
  {H1a,H1b} of C1, {H6a,H6b} of C6, {H10a,H10b} of C10, {H9a,H9b} of C9, {H5a,
  H5b} of C5, {H2a,H2b} of C2
 At 1.5 times of:
  {H12a,H12b,H12c} of C12, {H11a,H11b,H11c} of C11, {H8a,H8b,H8c} of C8, {H4a,
  H4b,H4c} of C4, {H3a,H3b,H3c} of C3, {H7a,H7b,H7c} of C7
2.a Secondary CH2 refined with riding coordinates:
 C1(H1a,H1b), C9(H9a,H9b), C5(H5a,H5b), C2(H2a,H2b), C6(H6a,H6b), C10(H10a,H10b)
2.b Idealised Me refined as rotating group:
 C4(H4a,H4b,H4c), C3(H3a,H3b,H3c), C12(H12a,H12b,H12c), C7(H7a,H7b,H7c),
 C11(H11a,H11b,H11c), C8(H8a,H8b,H8c)
;

loop_
_space_group_symop_id
_space_group_symop_operation_xyz
1 'x, y, z'
2 '-x, -y, -z'

loop_
_atom_site_label
_atom_site_type_symbol
_atom_site_fract_x
_atom_site_fract_y
_atom_site_fract_z
_atom_site_U_iso_or_equiv
_atom_site_adp_type
_atom_site_occupancy
_atom_site_symmetry_multiplicity
_atom_site_calc_flag
_atom_site_refinement_flags
Br2 Br 0.41139(10) 0.17565(8) 0.73329(5) 0.0671(3) Uani 1 1 d .
Br1 Br 1.13323(7) 0.29463(7) 0.04051(4) 0.0465(2) Uani 1 1 d .
Br3 Br 0.40241(8) 0.31782(6) 0.49133(5) 0.0521(2) Uani 1 1 d .
Mg1 Mg 0.9596(2) 0.31425(18) 0.17627(12) 0.0307(4) Uani 1 1 d .
Cl1 Cl 0.7458(2) 0.06680(17) 0.54048(12) 0.0599(5) Uani 1 1 d .
Mg2 Mg 0.4482(3) 0.1249(2) 0.56171(14) 0.0435(5) Uani 1 1 d .
N2 N 1.0343(5) 0.1300(5) 0.2213(3) 0.0344(11) Uani 1 1 d .
N3 N 0.7087(6) 0.3003(5) 0.0988(3) 0.0447(12) Uani 1 1 d .
N1 N 0.8132(5) 0.3322(5) 0.2983(3) 0.0356(11) Uani 1 1 d .
N4 N 1.0562(6) 0.5204(4) 0.2613(3) 0.0368(11) Uani 1 1 d .
C1 C 0.8128(8) 0.2009(7) 0.3274(4) 0.0467(16) Uani 1 1 d .
H1A H 0.7273 0.1345 0.2853 0.056 Uiso 1 1 calc R
H1B H 0.7854 0.2167 0.3941 0.056 Uiso 1 1 calc R
C4 C 1.2165(8) 0.1054(7) 0.2234(5) 0.0529(17) Uani 1 1 d .
H4A H 1.2511 0.0965 0.1595 0.079 Uiso 1 1 calc R
H4B H 1.2360 0.0214 0.2431 0.079 Uiso 1 1 calc R
H4C H 1.2810 0.1822 0.2691 0.079 Uiso 1 1 calc R
C9 C 0.8923(8) 0.4455(6) 0.3773(4) 0.0488(16) Uani 1 1 d .
H9A H 0.9893 0.4138 0.4105 0.059 Uiso 1 1 calc R
H9B H 0.8122 0.4760 0.4243 0.059 Uiso 1 1 calc R
C5 C 0.6397(7) 0.3584(7) 0.2666(5) 0.0503(16) Uani 1 1 d .
H5A H 0.6328 0.4565 0.2703 0.060 Uiso 1 1 calc R
H5B H 0.5633 0.3335 0.3096 0.060 Uiso 1 1 calc R
C2 C 0.9824(8) 0.1444(7) 0.3198(4) 0.0456(15) Uani 1 1 d .
H2A H 1.0652 0.2061 0.3676 0.055 Uiso 1 1 calc R
H2B H 0.9795 0.0543 0.3342 0.055 Uiso 1 1 calc R
C3 C 0.9434(8) 0.0103(6) 0.1524(5) 0.0517(16) Uani 1 1 d .
H3A H 0.8236 0.0185 0.1536 0.078 Uiso 1 1 calc R
H3B H 0.9742 -0.0729 0.1702 0.078 Uiso 1 1 calc R
H3C H 0.9724 0.0062 0.0879 0.078 Uiso 1 1 calc R
C6 C 0.5882(7) 0.2760(8) 0.1654(5) 0.0550(18) Uani 1 1 d .
H6A H 0.5805 0.1780 0.1637 0.066 Uiso 1 1 calc R
H6B H 0.4769 0.3004 0.1434 0.066 Uiso 1 1 calc R
C12 C 1.2276(7) 0.5021(7) 0.3023(5) 0.0548(17) Uani 1 1 d .
H12A H 1.2242 0.4261 0.3324 0.082 Uiso 1 1 calc R
H12B H 1.2711 0.5857 0.3502 0.082 Uiso 1 1 calc R
H12C H 1.2999 0.4823 0.2510 0.082 Uiso 1 1 calc R
C10 C 0.9483(8) 0.5643(6) 0.3388(5) 0.0503(16) Uani 1 1 d .
H10A H 0.8495 0.6041 0.3138 0.060 Uiso 1 1 calc R
H10B H 1.0099 0.6358 0.3916 0.060 Uiso 1 1 calc R
C7 C 0.6833(9) 0.4358(7) 0.0786(6) 0.067(2) Uani 1 1 d .
H7A H 0.6986 0.5073 0.1388 0.101 Uiso 1 1 calc R
H7B H 0.5705 0.4352 0.0472 0.101 Uiso 1 1 calc R
H7C H 0.7640 0.4535 0.0365 0.101 Uiso 1 1 calc R
C11 C 1.0724(9) 0.6290(6) 0.2097(5) 0.0587(19) Uani 1 1 d .
H11A H 1.1468 0.6016 0.1601 0.088 Uiso 1 1 calc R
H11B H 1.1180 0.7142 0.2551 0.088 Uiso 1 1 calc R
H11C H 0.9628 0.6426 0.1799 0.088 Uiso 1 1 calc R
C8 C 0.6780(9) 0.1921(8) 0.0070(5) 0.069(2) Uani 1 1 d .
H8A H 0.7536 0.2102 -0.0376 0.104 Uiso 1 1 calc R
H8B H 0.5629 0.1917 -0.0208 0.104 Uiso 1 1 calc R
H8C H 0.6975 0.1032 0.0193 0.104 Uiso 1 1 calc R

loop_
_atom_site_aniso_label
_atom_site_aniso_U_11
_atom_site_aniso_U_22
_atom_site_aniso_U_33
_atom_site_aniso_U_23
_atom_site_aniso_U_13
_atom_site_aniso_U_12
Br2 0.0876(6) 0.0730(5) 0.0419(4) 0.0148(4) 0.0137(4) 0.0029(4)
Br1 0.0474(4) 0.0595(4) 0.0335(3) 0.0124(3) 0.0108(3) -0.0026(3)
Br3 0.0686(5) 0.0419(4) 0.0496(4) 0.0180(3) 0.0055(3) 0.0103(3)
Mg1 0.0297(9) 0.0375(10) 0.0247(9) 0.0081(8) 0.0024(7) 0.0020(8)
Cl1 0.0751(12) 0.0524(10) 0.0543(10) 0.0188(8) 0.0022(9) 0.0082(9)
Mg2 0.0497(12) 0.0437(12) 0.0390(11) 0.0149(9) 0.0032(9) 0.0019(10)
N2 0.039(3) 0.034(3) 0.032(3) 0.010(2) 0.009(2) 0.002(2)
N3 0.038(3) 0.061(3) 0.036(3) 0.018(3) -0.004(2) 0.000(3)
N1 0.034(2) 0.047(3) 0.029(2) 0.013(2) 0.011(2) 0.008(2)
N4 0.042(3) 0.031(3) 0.038(3) 0.012(2) -0.001(2) 0.001(2)
C1 0.052(4) 0.061(4) 0.037(3) 0.026(3) 0.017(3) 0.004(3)
C4 0.048(4) 0.058(4) 0.061(4) 0.027(4) 0.009(3) 0.016(3)
C9 0.057(4) 0.057(4) 0.028(3) 0.000(3) 0.012(3) 0.013(3)
C5 0.036(3) 0.069(4) 0.057(4) 0.032(4) 0.014(3) 0.014(3)
C2 0.050(4) 0.057(4) 0.040(3) 0.030(3) 0.009(3) 0.008(3)
C3 0.063(4) 0.038(4) 0.052(4) 0.008(3) 0.004(3) 0.002(3)
C6 0.027(3) 0.087(5) 0.058(4) 0.034(4) 0.002(3) 0.000(3)
C12 0.043(4) 0.061(4) 0.054(4) 0.010(3) -0.011(3) 0.002(3)
C10 0.053(4) 0.045(4) 0.047(4) 0.000(3) 0.005(3) 0.007(3)
C7 0.062(4) 0.073(5) 0.075(5) 0.041(4) -0.013(4) 0.006(4)
C11 0.081(5) 0.029(3) 0.068(5) 0.019(3) 0.001(4) -0.004(3)
C8 0.054(4) 0.097(6) 0.047(4) 0.007(4) -0.013(3) -0.007(4)

loop_
_atom_type_symbol
_atom_type_description
_atom_type_scat_dispersion_real
_atom_type_scat_dispersion_imag
_atom_type_scat_source
C C 0.0033 0.0016 'International Tables Vol C Tables 4.2.6.8 and 6.1.1.4'
H H 0.0000 0.0000 'International Tables Vol C Tables 4.2.6.8 and 6.1.1.4'
Br Br -0.2901 2.4595 'International Tables Vol C Tables 4.2.6.8 and 6.1.1.4'
Cl Cl 0.1484 0.1585 'International Tables Vol C Tables 4.2.6.8 and 6.1.1.4'
Mg Mg 0.0486 0.0363 'International Tables Vol C Tables 4.2.6.8 and 6.1.1.4'
N N 0.0061 0.0033 'International Tables Vol C Tables 4.2.6.8 and 6.1.1.4'

loop_
_geom_angle_atom_site_label_1
_geom_angle_atom_site_label_2
_geom_angle_atom_site_label_3
_geom_angle
_geom_angle_site_symmetry_1
_geom_angle_site_symmetry_3
N2 Mg1 Br1 98.46(13) . .
N3 Mg1 Br1 100.30(15) . .
N3 Mg1 N2 116.2(2) . .
N3 Mg1 N4 115.8(2) . .
N1 Mg1 Br1 178.43(14) . .
N1 Mg1 N2 80.83(17) . .
N1 Mg1 N3 81.28(19) . .
N1 Mg1 N4 81.09(19) . .
N4 Mg1 Br1 98.13(14) . .
N4 Mg1 N2 120.83(18) . .
Mg2 Cl1 Mg2 70.79(10) 2_656 .
Br2 Mg2 Cl1 113.50(10) . 2_656
Br2 Mg2 Cl1 109.05(9) . .
Br2 Mg2 Mg2 128.72(11) . 2_656
Br3 Mg2 Br2 113.70(9) . .
Br3 Mg2 Cl1 105.94(9) . .
Br3 Mg2 Cl1 105.09(10) . 2_656
Br3 Mg2 Mg2 117.51(12) . 2_656
Cl1 Mg2 Cl1 109.21(10) 2_656 .
Cl1 Mg2 Mg2 54.17(8) . 2_656
Cl1 Mg2 Mg2 55.04(9) 2_656 2_656
C4 N2 Mg1 115.9(3) . .
C2 N2 Mg1 106.7(3) . .
C2 N2 C4 109.2(4) . .
C3 N2 Mg1 107.5(3) . .
C3 N2 C4 107.0(5) . .
C3 N2 C2 110.5(5) . .
C6 N3 Mg1 106.8(3) . .
C6 N3 C7 109.1(5) . .
C7 N3 Mg1 107.0(4) . .
C8 N3 Mg1 115.4(4) . .
C8 N3 C6 109.4(5) . .
C8 N3 C7 108.9(5) . .
C1 N1 Mg1 108.9(3) . .
C9 N1 Mg1 107.7(3) . .
C9 N1 C1 110.7(5) . .
C9 N1 C5 111.8(5) . .
C5 N1 Mg1 108.0(3) . .
C5 N1 C1 109.5(5) . .
C12 N4 Mg1 104.8(3) . .
C10 N4 Mg1 107.5(4) . .
C10 N4 C12 110.6(5) . .
C10 N4 C11 109.4(5) . .
C11 N4 Mg1 117.7(4) . .
C11 N4 C12 106.6(5) . .
N1 C1 C2 109.5(5) . .
N1 C9 C10 110.4(5) . .
N1 C5 C6 110.2(5) . .
N2 C2 C1 111.3(4) . .
N3 C6 C5 111.8(5) . .
N4 C10 C9 111.5(5) . .

loop_
_geom_bond_atom_site_label_1
_geom_bond_atom_site_label_2
_geom_bond_distance
_geom_bond_site_symmetry_2
Br2 Mg2 2.416(3) .
Br1 Mg1 2.456(2) .
Br3 Mg2 2.405(3) .
Mg1 N2 2.177(5) .
Mg1 N3 2.163(5) .
Mg1 N1 2.159(5) .
Mg1 N4 2.169(5) .
Cl1 Mg2 2.487(3) .
Cl1 Mg2 2.460(3) 2_656
Mg2 Cl1 2.460(3) 2_656
Mg2 Mg2 2.865(4) 2_656
N2 C4 1.477(7) .
N2 C2 1.475(7) .
N2 C3 1.450(7) .
N3 C6 1.466(7) .
N3 C7 1.466(8) .
N3 C8 1.460(8) .
N1 C1 1.467(7) .
N1 C9 1.448(7) .
N1 C5 1.463(7) .
N4 C12 1.464(7) .
N4 C10 1.455(7) .
N4 C11 1.461(7) .
C1 C2 1.485(8) .
C9 C10 1.494(9) .
C5 C6 1.476(9) .
